data_2018528
loop_
_publ_author_name
'Smith, Graham'
'Wermuth, Urs D.'

_publ_section_title
;
 Cyclic imides and an open-chain amide carboxylic acid from the facile
 reaction of <i>cis</i>-cyclohexane-1,2-carboxylic anhydride with the
 isomeric monofluoroanilines
;
_journal_coeditor_code FG3250
_journal_issue 7
_journal_name_full 'Acta Crystallographica Section C'
_journal_page_first o253
_journal_page_last o256
_journal_paper_doi 10.1107/S010827011202447X
_journal_volume 68
_journal_year 2012
_chemical_formula_iupac 'C14 H14 F N O2'
_chemical_formula_moiety 'C14 H14 F N O2'
_chemical_formula_sum 'C14 H14 F N O2'
_chemical_formula_weight 247.26
_chemical_name_common 2-(2-fluorophenyl)-perhydroisoindole-1,3-dione
_chemical_name_systematic
;
<i>cis</i>-2-(2-fluorophenyl)-3a,4,5,6,7,7a-hexahydroisoindole-1,3-dione
;
_space_group_IT_number 2
_symmetry_cell_setting triclinic
_symmetry_space_group_name_Hall '-P 1'
_symmetry_space_group_name_H-M 'P -1'
_atom_sites_solution_hydrogens geom
_atom_sites_solution_primary direct
_atom_sites_solution_secondary difmap
_audit_creation_method SHELXL97
_cell_angle_alpha 98.595(4)
_cell_angle_beta 93.324(4)
_cell_angle_gamma 97.260(4)
_cell_formula_units_Z 2
_cell_length_a 8.0316(4)
_cell_length_b 8.1702(4)
_cell_length_c 9.2085(5)
_cell_measurement_reflns_used 3763
_cell_measurement_temperature 200(2)
_cell_measurement_theta_max 28.76
_cell_measurement_theta_min 3.266
_cell_volume 590.86(5)
_computing_cell_refinement 'CrysAlis PRO (Oxford Diffraction, 2010)'
_computing_data_collection 'CrysAlis PRO (Oxford Diffraction, 2010)'
_computing_data_reduction 'CrysAlis PRO (Oxford Diffraction, 2010)'
_computing_molecular_graphics 'PLATON (Spek, 2009)'
_computing_publication_material 'PLATON (Spek, 2009)'
_computing_structure_refinement
;
SHELXL97 (Sheldrick, 2008) within WinGX (Farrugia, 1999)
;
_computing_structure_solution 'SIR92 (Altomare <i>et al.</i>, 1994)'
_diffrn_ambient_temperature 200(2)
_diffrn_detector_area_resol_mean 16.077
_diffrn_measured_fraction_theta_full 0.997
_diffrn_measured_fraction_theta_max 0.997
_diffrn_measurement_device_type 'Oxford Gemini-S CCD area-detector'
_diffrn_measurement_method \w
_diffrn_radiation_monochromator graphite
_diffrn_radiation_source 'Enhance (Mo) X-ray source'
_diffrn_radiation_type MoK\a
_diffrn_radiation_wavelength 0.71073
_diffrn_reflns_av_R_equivalents 0.0223
_diffrn_reflns_av_sigmaI/netI 0.0277
_diffrn_reflns_limit_h_max 9
_diffrn_reflns_limit_h_min -9
_diffrn_reflns_limit_k_max 10
_diffrn_reflns_limit_k_min -10
_diffrn_reflns_limit_l_max 11
_diffrn_reflns_limit_l_min -11
_diffrn_reflns_number 7051
_diffrn_reflns_theta_full 25.99
_diffrn_reflns_theta_max 25.99
_diffrn_reflns_theta_min 3.27
_diffrn_standards_number 0
_exptl_absorpt_coefficient_mu 0.104
_exptl_absorpt_correction_T_max 0.989
_exptl_absorpt_correction_T_min 0.969
_exptl_absorpt_correction_type multi-scan
_exptl_absorpt_process_details '(CrysAlis PRO; Oxford Diffraction, 2010)'
_exptl_crystal_colour colourless
_exptl_crystal_density_diffrn 1.390
_exptl_crystal_density_method 'not measured'
_exptl_crystal_description block
_exptl_crystal_F_000 260
_exptl_crystal_size_max 0.40
_exptl_crystal_size_mid 0.30
_exptl_crystal_size_min 0.25
_refine_diff_density_max 0.235
_refine_diff_density_min -0.201
_refine_ls_extinction_method none
_refine_ls_goodness_of_fit_ref 1.076
_refine_ls_hydrogen_treatment constr
_refine_ls_matrix_type full
_refine_ls_number_parameters 163
_refine_ls_number_reflns 2305
_refine_ls_number_restraints 0
_refine_ls_restrained_S_all 1.076
_refine_ls_R_factor_all 0.0494
_refine_ls_R_factor_gt 0.0354
_refine_ls_shift/su_max 0.000
_refine_ls_shift/su_mean 0.000
_refine_ls_structure_factor_coef Fsqd
_refine_ls_weighting_details 'calc w = 1/[\s^2^(Fo^2^)+(0.0572P)^2^] where P=(Fo^2^+2Fc^2^)/3'
_refine_ls_weighting_scheme calc
_refine_ls_wR_factor_gt 0.0939
_refine_ls_wR_factor_ref 0.0979
_reflns_number_gt 1783
_reflns_number_total 2305
_reflns_threshold_expression I>2\s(I)
_cod_data_source_file fg3250.cif
_cod_data_source_block I
_cod_database_code 2018528
_cod_database_fobs_code 2018528

loop_
_symmetry_equiv_pos_as_xyz
'x, y, z'
'-x, -y, -z'

loop_
_atom_site_aniso_label
_atom_site_aniso_U_11
_atom_site_aniso_U_22
_atom_site_aniso_U_33
_atom_site_aniso_U_12
_atom_site_aniso_U_13
_atom_site_aniso_U_23
F21 0.0431(6) 0.0479(6) 0.0397(5) 0.0032(4) -0.0095(4) 0.0047(4)
O1 0.0284(5) 0.0289(6) 0.0404(6) -0.0046(4) 0.0056(4) 0.0028(5)
O3 0.0297(5) 0.0233(5) 0.0458(6) 0.0012(4) 0.0051(4) 0.0100(5)
N2 0.0228(6) 0.0206(6) 0.0300(6) 0.0025(5) 0.0024(5) 0.0034(5)
C1 0.0276(7) 0.0223(7) 0.0231(7) 0.0005(6) -0.0018(6) 0.0025(5)
C3 0.0226(7) 0.0263(8) 0.0261(7) 0.0015(6) 0.0006(5) 0.0058(6)
C4 0.0278(8) 0.0284(8) 0.0439(9) -0.0010(6) -0.0049(6) 0.0099(7)
C5 0.0354(8) 0.0353(9) 0.0427(9) 0.0085(7) -0.0032(7) 0.0124(7)
C6 0.0448(9) 0.0233(8) 0.0367(9) 0.0067(7) 0.0041(7) 0.0091(6)
C7 0.0365(8) 0.0198(7) 0.0363(8) 0.0025(6) 0.0040(6) 0.0010(6)
C8 0.0311(8) 0.0241(7) 0.0246(7) 0.0035(6) 0.0011(6) 0.0015(6)
C9 0.0269(7) 0.0254(7) 0.0306(8) 0.0047(6) 0.0075(6) 0.0076(6)
C11 0.0245(7) 0.0213(7) 0.0286(8) 0.0026(6) 0.0062(6) 0.0057(6)
C21 0.0277(7) 0.0282(8) 0.0274(8) -0.0005(6) 0.0003(6) 0.0064(6)
C31 0.0493(10) 0.0277(8) 0.0325(9) 0.0014(7) 0.0113(7) -0.0006(7)
C41 0.0433(9) 0.0316(8) 0.0470(10) 0.0137(7) 0.0194(7) 0.0087(7)
C51 0.0277(8) 0.0374(9) 0.0464(10) 0.0092(7) 0.0079(7) 0.0157(7)
C61 0.0257(7) 0.0307(8) 0.0305(8) 0.0020(6) 0.0020(6) 0.0062(6)

loop_
_atom_site_type_symbol
_atom_site_label
_atom_site_fract_x
_atom_site_fract_y
_atom_site_fract_z
_atom_site_U_iso_or_equiv
_atom_site_thermal_displace_type
_atom_site_calc_flag
_atom_site_refinement_flags
_atom_site_occupancy
F F21 0.74386(11) 0.59410(12) 0.94457(10) 0.0446(3) Uani . . 1.000
O O1 0.46040(12) 0.13876(12) 0.70637(11) 0.0335(3) Uani . . 1.000
O O3 0.87098(12) 0.55671(12) 0.64213(11) 0.0326(3) Uani . . 1.000
N N2 0.64353(13) 0.37625(13) 0.69026(12) 0.0246(3) Uani . . 1.000
C C1 0.59322(17) 0.20271(16) 0.67222(15) 0.0249(4) Uani . . 1.000
C C3 0.80782(17) 0.41573(17) 0.65001(15) 0.0250(4) Uani . . 1.000
C C4 0.99212(18) 0.25073(18) 0.77153(17) 0.0337(5) Uani . . 1.000
C C5 1.02424(19) 0.07392(19) 0.78648(18) 0.0371(5) Uani . . 1.000
C C6 0.85789(19) -0.03854(18) 0.78468(17) 0.0343(5) Uani . . 1.000
C C7 0.75306(18) -0.05104(17) 0.63997(16) 0.0313(4) Uani . . 1.000
C C8 0.73070(17) 0.11964(17) 0.59760(15) 0.0269(4) Uani . . 1.000
C C9 0.88515(17) 0.25640(17) 0.62776(16) 0.0270(4) Uani . . 1.000
C C11 0.54230(16) 0.49939(16) 0.74467(15) 0.0245(4) Uani . . 1.000
C C21 0.59667(17) 0.61008(18) 0.87238(15) 0.0280(4) Uani . . 1.000
C C31 0.5055(2) 0.73352(18) 0.92780(17) 0.0371(5) Uani . . 1.000
C C41 0.3533(2) 0.74495(19) 0.85443(18) 0.0390(5) Uani . . 1.000
C C51 0.29473(19) 0.63391(19) 0.72814(18) 0.0356(5) Uani . . 1.000
C C61 0.38940(17) 0.51205(18) 0.67305(16) 0.0290(4) Uani . . 1.000
H H4A 1.09910 0.32120 0.77310 0.0400 Uiso calc R 1.000
H H4B 0.93440 0.29530 0.85510 0.0400 Uiso calc R 1.000
H H5A 1.08700 0.03050 0.70580 0.0440 Uiso calc R 1.000
H H5B 1.09100 0.07560 0.87800 0.0440 Uiso calc R 1.000
H H6A 0.79530 0.00570 0.86510 0.0410 Uiso calc R 1.000
H H6B 0.87970 -0.14920 0.79940 0.0410 Uiso calc R 1.000
H H7A 0.64300 -0.11220 0.64720 0.0380 Uiso calc R 1.000
H H7B 0.80660 -0.11400 0.56240 0.0380 Uiso calc R 1.000
H H8 0.69970 0.10150 0.49130 0.0320 Uiso calc R 1.000
H H9 0.95450 0.25210 0.54350 0.0320 Uiso calc R 1.000
H H31 0.54540 0.80780 1.01290 0.0440 Uiso calc R 1.000
H H41 0.29000 0.82780 0.89020 0.0470 Uiso calc R 1.000
H H51 0.19140 0.64120 0.68010 0.0430 Uiso calc R 1.000
H H61 0.35010 0.43830 0.58750 0.0350 Uiso calc R 1.000

loop_
_atom_type_symbol
_atom_type_description
_atom_type_scat_dispersion_real
_atom_type_scat_dispersion_imag
_atom_type_scat_source
C C 0.0033 0.0016 'International Tables Vol C Tables 4.2.6.8 and 6.1.1.4'
H H 0.0000 0.0000 'International Tables Vol C Tables 4.2.6.8 and 6.1.1.4'
N N 0.0061 0.0033 'International Tables Vol C Tables 4.2.6.8 and 6.1.1.4'
O O 0.0106 0.0060 'International Tables Vol C Tables 4.2.6.8 and 6.1.1.4'
F F 0.0171 0.0103 'International Tables Vol C Tables 4.2.6.8 and 6.1.1.4'

loop_
_geom_angle_atom_site_label_1
_geom_angle_atom_site_label_2
_geom_angle_atom_site_label_3
_geom_angle
_geom_angle_publ_flag
C1 N2 C3 112.11(11) no
C1 N2 C11 124.71(11) no
C3 N2 C11 123.17(11) no
O1 C1 N2 124.13(12) no
O1 C1 C8 128.71(12) no
N2 C1 C8 107.09(11) no
O3 C3 N2 123.50(13) no
O3 C3 C9 128.95(13) no
N2 C3 C9 107.49(11) no
C5 C4 C9 112.18(12) no
C4 C5 C6 110.01(12) no
C5 C6 C7 111.31(13) no
C6 C7 C8 113.14(12) no
C1 C8 C7 114.60(11) no
C1 C8 C9 103.51(11) no
C7 C8 C9 116.97(12) no
C3 C9 C4 107.17(12) no
C3 C9 C8 103.24(11) no
C4 C9 C8 113.19(12) no
N2 C11 C21 119.82(12) no
N2 C11 C61 121.70(12) no
C21 C11 C61 118.48(13) no
F21 C21 C11 118.31(12) no
F21 C21 C31 119.57(13) no
C11 C21 C31 122.12(13) no
C21 C31 C41 118.65(14) no
C31 C41 C51 120.34(15) no
C41 C51 C61 120.13(14) no
C11 C61 C51 120.27(14) no
C5 C4 H4A 109.00 no
C5 C4 H4B 109.00 no
C9 C4 H4A 109.00 no
C9 C4 H4B 109.00 no
H4A C4 H4B 108.00 no
C4 C5 H5A 110.00 no
C4 C5 H5B 110.00 no
C6 C5 H5A 110.00 no
C6 C5 H5B 110.00 no
H5A C5 H5B 108.00 no
C5 C6 H6A 109.00 no
C5 C6 H6B 109.00 no
C7 C6 H6A 109.00 no
C7 C6 H6B 109.00 no
H6A C6 H6B 108.00 no
C6 C7 H7A 109.00 no
C6 C7 H7B 109.00 no
C8 C7 H7A 109.00 no
C8 C7 H7B 109.00 no
H7A C7 H7B 108.00 no
C1 C8 H8 107.00 no
C7 C8 H8 107.00 no
C9 C8 H8 107.00 no
C3 C9 H9 111.00 no
C4 C9 H9 111.00 no
C8 C9 H9 111.00 no
C21 C31 H31 121.00 no
C41 C31 H31 121.00 no
C31 C41 H41 120.00 no
C51 C41 H41 120.00 no
C41 C51 H51 120.00 no
C61 C51 H51 120.00 no
C11 C61 H61 120.00 no
C51 C61 H61 120.00 no

loop_
_geom_bond_atom_site_label_1
_geom_bond_atom_site_label_2
_geom_bond_distance
_geom_bond_publ_flag
F21 C21 1.3529(16) no
O1 C1 1.2071(17) no
O3 C3 1.2128(17) no
N2 C1 1.4065(17) no
N2 C3 1.4026(17) no
N2 C11 1.4239(17) no
C1 C8 1.5133(19) no
C3 C9 1.504(2) no
C4 C5 1.524(2) no
C4 C9 1.546(2) no
C5 C6 1.521(2) no
C6 C7 1.517(2) no
C7 C8 1.532(2) no
C8 C9 1.543(2) no
C11 C21 1.3836(19) no
C11 C61 1.3829(19) no
C21 C31 1.375(2) no
C31 C41 1.383(2) no
C41 C51 1.382(2) no
C51 C61 1.383(2) no
C4 H4A 0.9700 no
C4 H4B 0.9700 no
C5 H5A 0.9700 no
C5 H5B 0.9700 no
C6 H6A 0.9700 no
C6 H6B 0.9700 no
C7 H7A 0.9700 no
C7 H7B 0.9700 no
C8 H8 0.9800 no
C9 H9 0.9800 no
C31 H31 0.9300 no
C41 H41 0.9300 no
C51 H51 0.9300 no
C61 H61 0.9300 no

loop_
_geom_hbond_atom_site_label_D
_geom_hbond_atom_site_label_H
_geom_hbond_atom_site_label_A
_geom_hbond_site_symmetry_A
_geom_hbond_distance_DH
_geom_hbond_distance_HA
_geom_hbond_distance_DA
_geom_hbond_angle_DHA
_geom_hbond_publ_flag
C31 H31 O1 2_667 0.93 2.56 3.3589(18) 144 yes
C51 H51 O3 1_455 0.93 2.57 3.4064(18) 150 yes

loop_
_geom_torsion_atom_site_label_1
_geom_torsion_atom_site_label_2
_geom_torsion_atom_site_label_3
_geom_torsion_atom_site_label_4
_geom_torsion
_geom_torsion_publ_flag
C3 N2 C1 O1 176.24(13) no
C11 N2 C1 O1 -3.0(2) no
C3 N2 C1 C8 -6.50(15) no
C11 N2 C1 C8 174.29(12) no
C11 N2 C3 C9 168.84(12) no
C1 N2 C11 C21 119.11(15) no
C3 N2 C11 C21 -60.02(18) no
C1 N2 C11 C61 -60.88(19) no
C1 N2 C3 O3 172.17(13) no
C11 N2 C3 O3 -8.6(2) no
C1 N2 C3 C9 -10.39(15) no
C3 N2 C11 C61 119.99(15) no
O1 C1 C8 C7 -34.4(2) no
N2 C1 C8 C7 148.47(12) no
N2 C1 C8 C9 19.94(14) no
O1 C1 C8 C9 -162.98(14) no
N2 C3 C9 C8 22.21(14) no
O3 C3 C9 C4 79.72(18) no
O3 C3 C9 C8 -160.53(14) no
N2 C3 C9 C4 -97.54(13) no
C5 C4 C9 C3 159.07(12) no
C5 C4 C9 C8 45.91(16) no
C9 C4 C5 C6 -58.99(16) no
C4 C5 C6 C7 62.01(16) no
C5 C6 C7 C8 -51.82(16) no
C6 C7 C8 C1 -81.64(15) no
C6 C7 C8 C9 39.78(17) no
C1 C8 C9 C4 90.39(13) no
C7 C8 C9 C3 -152.18(12) no
C7 C8 C9 C4 -36.67(17) no
C1 C8 C9 C3 -25.12(13) no
N2 C11 C21 F21 -1.96(19) no
N2 C11 C21 C31 178.57(13) no
C61 C11 C21 F21 178.03(12) no
C61 C11 C21 C31 -1.4(2) no
N2 C11 C61 C51 -179.48(13) no
C21 C11 C61 C51 0.5(2) no
F21 C21 C31 C41 -178.34(13) no
C11 C21 C31 C41 1.1(2) no
C21 C31 C41 C51 0.1(2) no
C31 C41 C51 C61 -1.0(2) no
C41 C51 C61 C11 0.7(2) no

loop_
_cod_related_entry_id
_cod_related_entry_database
_cod_related_entry_code
1 ChemSpider 2759652
